data_4069698
loop_
_publ_author_name
'Garc\'ia, M. Esther'
'Garc\'ia-Viv\'o, Daniel'
'Ruiz, Miguel A.'

_publ_section_title
;
 Chemistry of Unsaturated Group 6 Metal Complexes with Bridging Hydroxy
 and Methoxycarbyne Ligands. 5. Heterometallic Clusters Derived from the
 Neutral Complex [Mo2(\h5-C5H5)2(\m-COMe)(\m-PCy2)(\m-CO)]
;
_journal_issue 15
_journal_name_full Organometallics
_journal_page_first 4385
_journal_paper_doi 10.1021/om900361w
_journal_volume 28
_journal_year 2009
_chemical_absolute_configuration ad
_chemical_compound_source 'synthesis as described'
_chemical_formula_moiety 'C31 H35 Co2 Mo2 O8 P1'
_chemical_formula_sum 'C31 H35 Co2 Mo2 O8 P'
_chemical_formula_weight 876.3
_chemical_name_systematic
;
 ?
;
_space_group_IT_number 7
_symmetry_cell_setting monoclinic
_symmetry_Int_Tables_number 7
_symmetry_space_group_name_Hall 'P -2yc'
_symmetry_space_group_name_H-M 'P 1 c 1'
_atom_sites_solution_hydrogens geom
_atom_sites_solution_primary direct
_atom_sites_solution_secondary difmap
_audit_conform_dict_location ftp://ftp.iucr.org/pub/cif_core.dic
_audit_conform_dict_name cif_core.dic
_audit_conform_dict_version 2.2
_audit_creation_method 'WinGX routine CIF_UPDATE'
_cell_angle_alpha 90
_cell_angle_beta 104.332(4)
_cell_angle_gamma 90
_cell_formula_units_Z 4
_cell_length_a 9.790(2)
_cell_length_b 17.122(4)
_cell_length_c 19.337(5)
_cell_measurement_reflns_used 1455
_cell_measurement_temperature 100.0(1)
_cell_measurement_theta_max 28.324
_cell_measurement_theta_min 2.651
_cell_measurement_wavelength 0.71073
_cell_volume 3140.5(13)
_computing_cell_refinement "'BRUKER Smart"
_computing_data_collection "'BRUKER Smart"
_computing_data_reduction 'BRUKER Smart'
_computing_molecular_graphics 'Ortep-3 for Windows (Farrugia, 1997)'
_computing_publication_material 'WinGX publication routines (Farrugia, 1999)'
_computing_structure_refinement 'SHELXL-97 (Sheldrick, 1997)'
_computing_structure_solution 'DIRDIF (1999)'
_diffrn_ambient_temperature 100.0(1)
_diffrn_measured_fraction_theta_full 1
_diffrn_measured_fraction_theta_max 1
_diffrn_measurement_device_type 'Smart-CCD-1000 BRUKER'
_diffrn_measurement_method 'omega scans'
_diffrn_radiation_monochromator graphite
_diffrn_radiation_probe x-ray
_diffrn_radiation_source 'fine-focus sealed tube'
_diffrn_radiation_type MoK\a
_diffrn_radiation_wavelength 0.71073
_diffrn_reflns_av_R_equivalents 0.0527
_diffrn_reflns_av_unetI/netI 0.0486
_diffrn_reflns_limit_h_max 12
_diffrn_reflns_limit_h_min -12
_diffrn_reflns_limit_k_max 22
_diffrn_reflns_limit_k_min 0
_diffrn_reflns_limit_l_max 25
_diffrn_reflns_limit_l_min -25
_diffrn_reflns_number 57021
_diffrn_reflns_theta_full 27.88
_diffrn_reflns_theta_max 27.88
_diffrn_reflns_theta_min 2.15
_exptl_absorpt_coefficient_mu 1.919
_exptl_absorpt_correction_T_max 0.596
_exptl_absorpt_correction_T_min 0.542
_exptl_absorpt_correction_type multi-scan
_exptl_absorpt_process_details 'BRUKER Sadabs'
_exptl_crystal_colour 'Dark Brown'
_exptl_crystal_density_diffrn 1.853
_exptl_crystal_density_method 'not measured'
_exptl_crystal_description prism
_exptl_crystal_F_000 1752
_exptl_crystal_size_max 0.31
_exptl_crystal_size_mid 0.3
_exptl_crystal_size_min 0.27
_refine_diff_density_max 1.577
_refine_diff_density_min -1.11
_refine_diff_density_rms 0.129
_refine_ls_abs_structure_details 'Flack H D (1983), Acta Cryst. A39, 876-881'
_refine_ls_abs_structure_Flack -0.001(11)
_refine_ls_extinction_method none
_refine_ls_goodness_of_fit_ref 1.069
_refine_ls_hydrogen_treatment riding
_refine_ls_matrix_type full
_refine_ls_number_parameters 795
_refine_ls_number_reflns 14655
_refine_ls_number_restraints 2
_refine_ls_restrained_S_all 1.069
_refine_ls_R_factor_all 0.0474
_refine_ls_R_factor_gt 0.0369
_refine_ls_shift/su_max 0.002
_refine_ls_shift/su_mean 0
_refine_ls_structure_factor_coef Fsqd
_refine_ls_weighting_details 'calc w=1/[\s^2^(Fo^2^)+(0.0479P)^2^+0.0000P] where P=(Fo^2^+2Fc^2^)/3'
_refine_ls_weighting_scheme calc
_refine_ls_wR_factor_gt 0.0842
_refine_ls_wR_factor_ref 0.0884
_reflns_number_gt 12498
_reflns_number_total 15098
_reflns_threshold_expression >2sigma(I)
_cod_data_source_file om900361w_si_001.cif
_cod_data_source_block compound7
_cod_depositor_comments
;
The following automatic conversions were performed:
'_diffrn_radiation_monochromador' tag replaced with
'_diffrn_radiation_monochromator'.

Automatic conversion script
Id: cif_correct_tags 1440 2010-10-19 06:21:57Z saulius 
;
_cod_original_sg_symbol_H-M 'P c'
_cod_database_code 4069698

loop_
_symmetry_equiv_pos_as_xyz
'x, y, z'
'x, -y, z+1/2'

loop_
_atom_site_label
_atom_site_type_symbol
_atom_site_fract_x
_atom_site_fract_y
_atom_site_fract_z
_atom_site_U_iso_or_equiv
_atom_site_adp_type
_atom_site_occupancy
_atom_site_symmetry_multiplicity
_atom_site_calc_flag
_atom_site_refinement_flags
Mo1 Mo 0.95807(4) 0.97559(2) 0.34824(2) 0.00858(9) Uani 1 1 d .
Mo2 Mo 0.99567(4) 0.93285(2) 0.50048(2) 0.00893(9) Uani 1 1 d .
Co1 Co 0.74828(6) 0.97062(4) 0.42499(3) 0.00868(14) Uani 1 1 d .
Co2 Co 0.92085(7) 1.08024(4) 0.45215(3) 0.00998(13) Uani 1 1 d .
P1 P 0.70231(12) 0.98549(7) 0.30930(6) 0.0095(2) Uani 1 1 d .
C1 C 1.0823(5) 1.0193(3) 0.4463(2) 0.0105(9) Uani 1 1 d .
C2 C 1.2623(5) 1.1091(3) 0.4375(3) 0.0218(11) Uani 1 1 d .
H2A H 1.2329 1.107 0.3863 0.033 Uiso 1 1 calc R
H2B H 1.363 1.1141 0.4522 0.033 Uiso 1 1 calc R
H2C H 1.2194 1.1533 0.4543 0.033 Uiso 1 1 calc R
C3 C 0.8662(5) 0.8616(3) 0.4324(3) 0.0174(11) Uani 1 1 d .
C4 C 0.8371(5) 0.9693(3) 0.5410(3) 0.0147(10) Uani 1 1 d .
C5 C 0.9943(5) 1.1148(3) 0.5406(3) 0.0155(10) Uani 1 1 d .
C6 C 0.9043(5) 1.1735(3) 0.4121(3) 0.0163(10) Uani 1 1 d .
C7 C 0.7102(5) 1.0758(3) 0.4456(3) 0.0130(10) Uani 1 1 d .
C8 C 0.9703(5) 1.0798(3) 0.3092(3) 0.0148(10) Uani 1 1 d .
C9 C 0.5950(5) 0.9266(3) 0.4372(3) 0.0159(10) Uani 1 1 d .
C10 C 1.0654(5) 0.8529(3) 0.3376(3) 0.0171(10) Uani 1 1 d .
H10 H 1.0707 0.8123 0.3701 0.021 Uiso 1 1 calc R
C11 C 1.1666(5) 0.9122(3) 0.3411(3) 0.0165(10) Uani 1 1 d .
H11 H 1.2487 0.9185 0.3771 0.02 Uiso 1 1 calc R
C12 C 1.1224(5) 0.9604(3) 0.2810(3) 0.0153(10) Uani 1 1 d .
H12 H 1.1715 1.0029 0.2695 0.018 Uiso 1 1 calc R
C13 C 0.9900(5) 0.9330(3) 0.2411(3) 0.0153(10) Uani 1 1 d .
H13 H 0.9356 0.9549 0.1993 0.018 Uiso 1 1 calc R
C14 C 0.9554(5) 0.8656(3) 0.2767(3) 0.0152(10) Uani 1 1 d .
H14 H 0.8743 0.8355 0.2621 0.018 Uiso 1 1 calc R
C20 C 1.1339(5) 0.8227(3) 0.5356(3) 0.0186(11) Uani 1 1 d .
H20 H 1.126 0.7794 0.5059 0.022 Uiso 1 1 calc R
C21 C 1.0549(5) 0.8364(3) 0.5870(3) 0.0183(11) Uani 1 1 d .
H21 H 0.9857 0.8041 0.5969 0.022 Uiso 1 1 calc R
C22 C 1.1020(6) 0.9089(3) 0.6201(3) 0.0204(11) Uani 1 1 d .
H22 H 1.0688 0.9321 0.6563 0.025 Uiso 1 1 calc R
C23 C 1.2060(6) 0.9402(3) 0.5899(3) 0.0232(12) Uani 1 1 d .
H23 H 1.253 0.9874 0.6019 0.028 Uiso 1 1 calc R
C24 C 1.2265(5) 0.8864(3) 0.5376(3) 0.0231(12) Uani 1 1 d .
H24 H 1.2902 0.8921 0.5093 0.028 Uiso 1 1 calc R
C27 C 0.9650(5) 1.5935(3) 1.0518(3) 0.0151(10) Uani 1 1 d .
C30 C 0.6034(5) 0.9045(3) 0.2546(3) 0.0126(9) Uani 1 1 d .
H30 H 0.6503 0.8563 0.2751 0.015 Uiso 1 1 calc R
C31 C 0.4491(5) 0.8963(3) 0.2583(3) 0.0175(11) Uani 1 1 d .
H31A H 0.4447 0.8939 0.3078 0.021 Uiso 1 1 calc R
H31B H 0.396 0.9417 0.2366 0.021 Uiso 1 1 calc R
C32 C 0.3838(5) 0.8228(3) 0.2195(3) 0.0162(10) Uani 1 1 d .
H32A H 0.4329 0.7773 0.2434 0.019 Uiso 1 1 calc R
H32B H 0.286 0.8192 0.2216 0.019 Uiso 1 1 calc R
C33 C 0.3915(5) 0.8230(3) 0.1420(3) 0.0159(10) Uani 1 1 d .
H33A H 0.3364 0.866 0.1169 0.019 Uiso 1 1 calc R
H33B H 0.3526 0.7747 0.1192 0.019 Uiso 1 1 calc R
C34 C 0.5457(5) 0.8313(3) 0.1384(3) 0.0185(11) Uani 1 1 d .
H34A H 0.5989 0.7861 0.1604 0.022 Uiso 1 1 calc R
H34B H 0.55 0.8332 0.0888 0.022 Uiso 1 1 calc R
C35 C 0.6113(5) 0.9049(3) 0.1763(3) 0.0165(10) Uani 1 1 d .
H35A H 0.5621 0.9503 0.1524 0.02 Uiso 1 1 calc R
H35B H 0.7091 0.9083 0.1742 0.02 Uiso 1 1 calc R
C40 C 0.6199(5) 1.0809(3) 0.2761(2) 0.0121(9) Uani 1 1 d .
H40 H 0.6731 1.1197 0.3094 0.015 Uiso 1 1 calc R
C41 C 0.6337(6) 1.1077(3) 0.2026(3) 0.0186(11) Uani 1 1 d .
H41A H 0.5713 1.0771 0.1657 0.022 Uiso 1 1 calc R
H41B H 0.7296 1.0996 0.1988 0.022 Uiso 1 1 calc R
C42 C 0.5955(6) 1.1947(3) 0.1921(3) 0.0223(11) Uani 1 1 d .
H42A H 0.6616 1.2255 0.2273 0.027 Uiso 1 1 calc R
H42B H 0.6024 1.2112 0.145 0.027 Uiso 1 1 calc R
C43 C 0.4461(5) 1.2088(3) 0.1997(3) 0.0218(12) Uani 1 1 d .
H43A H 0.3795 1.1839 0.1603 0.026 Uiso 1 1 calc R
H43B H 0.4269 1.2644 0.1971 0.026 Uiso 1 1 calc R
C44 C 0.4244(6) 1.1770(3) 0.2701(3) 0.0220(12) Uani 1 1 d .
H44A H 0.4803 1.2073 0.3095 0.026 Uiso 1 1 calc R
H44B H 0.326 1.1825 0.2707 0.026 Uiso 1 1 calc R
C45 C 0.4666(5) 1.0916(3) 0.2801(3) 0.0151(10) Uani 1 1 d .
H45A H 0.4051 1.0605 0.2433 0.018 Uiso 1 1 calc R
H45B H 0.4561 1.0736 0.3261 0.018 Uiso 1 1 calc R
Mo3 Mo 0.96727(4) 1.48636(2) 1.08860(2) 0.00945(9) Uani 1 1 d .
Mo4 Mo 1.01382(4) 1.44174(2) 1.24006(2) 0.01083(10) Uani 1 1 d .
Co3 Co 0.76041(6) 1.47214(4) 1.16699(3) 0.01029(14) Uani 1 1 d .
Co4 Co 0.91951(7) 1.58726(4) 1.19341(3) 0.01187(14) Uani 1 1 d .
P2 P 0.71097(12) 1.48317(7) 1.05081(6) 0.0102(2) Uani 1 1 d .
C50 C 1.0013(6) 1.4491(3) 0.9794(3) 0.0198(11) Uani 1 1 d .
H50 H 0.9431 1.4695 0.9379 0.024 Uiso 1 1 calc R
C51 C 0.9777(5) 1.3787(3) 1.0151(3) 0.0168(11) Uani 1 1 d .
H51 H 0.9015 1.3449 1.0007 0.02 Uiso 1 1 calc R
C52 C 1.0920(5) 1.3698(3) 1.0767(3) 0.0190(11) Uani 1 1 d .
H52 H 1.1038 1.329 1.1093 0.023 Uiso 1 1 calc R
C53 C 1.1855(5) 1.4345(3) 1.0796(3) 0.0188(11) Uani 1 1 d .
H53 H 1.2677 1.4437 1.1148 0.023 Uiso 1 1 calc R
C54 C 1.1307(5) 1.4819(3) 1.0194(3) 0.0177(11) Uani 1 1 d .
H54 H 1.1722 1.5272 1.0078 0.021 Uiso 1 1 calc R
C60 C 1.1034(6) 1.3302(3) 1.3042(3) 0.0279(13) Uani 1 1 d .
H60 H 1.0539 1.2834 1.2969 0.034 Uiso 1 1 calc R
C61 C 1.2035(7) 1.3569(4) 1.2678(3) 0.0390(18) Uani 1 1 d .
H61 H 1.2313 1.3297 1.2319 0.047 Uiso 1 1 calc R
C62 C 1.2534(6) 1.4291(4) 1.2935(3) 0.0327(16) Uani 1 1 d .
H62 H 1.3198 1.4588 1.2782 0.039 Uiso 1 1 calc R
C63 C 1.1858(6) 1.4497(3) 1.3468(3) 0.0267(13) Uani 1 1 d .
H63 H 1.1995 1.4957 1.3732 0.032 Uiso 1 1 calc R
C64 C 1.0940(5) 1.3890(3) 1.3537(3) 0.0211(12) Uani 1 1 d .
H64 H 1.0367 1.3877 1.3855 0.025 Uiso 1 1 calc R
C70 C 0.6217(4) 1.5759(3) 1.0154(2) 0.0094(9) Uani 1 1 d .
H70 H 0.6699 1.6159 1.0489 0.011 Uiso 1 1 calc R
C71 C 0.4662(5) 1.5834(3) 1.0168(3) 0.0148(10) Uani 1 1 d .
H71A H 0.408 1.5516 0.9793 0.018 Uiso 1 1 calc R
H71B H 0.4533 1.5652 1.0623 0.018 Uiso 1 1 calc R
C72 C 0.4226(6) 1.6689(3) 1.0057(3) 0.0190(11) Uani 1 1 d .
H72A H 0.3226 1.6734 1.0029 0.023 Uiso 1 1 calc R
H72B H 0.473 1.699 1.0465 0.023 Uiso 1 1 calc R
C73 C 0.4524(5) 1.7028(3) 0.9382(3) 0.0186(11) Uani 1 1 d .
H73A H 0.4345 1.7585 0.9369 0.022 Uiso 1 1 calc R
H73B H 0.3883 1.6795 0.897 0.022 Uiso 1 1 calc R
C74 C 0.6038(5) 1.6886(3) 0.9336(3) 0.0201(11) Uani 1 1 d .
H74A H 0.615 1.7064 0.8877 0.024 Uiso 1 1 calc R
H74B H 0.6679 1.7183 0.9706 0.024 Uiso 1 1 calc R
C75 C 0.6403(5) 1.6028(3) 0.9426(3) 0.0144(10) Uani 1 1 d .
H75A H 0.7369 1.5946 0.9401 0.017 Uiso 1 1 calc R
H75B H 0.5789 1.573 0.9048 0.017 Uiso 1 1 calc R
C80 C 0.6205(5) 1.3986(3) 0.9975(3) 0.0129(10) Uani 1 1 d .
H80 H 0.6784 1.3527 1.0149 0.015 Uiso 1 1 calc R
C81 C 0.4744(6) 1.3814(3) 1.0091(3) 0.0277(13) Uani 1 1 d .
H81A H 0.4816 1.3748 1.0597 0.033 Uiso 1 1 calc R
H81B H 0.4124 1.4254 0.9924 0.033 Uiso 1 1 calc R
C82 C 0.4115(7) 1.3079(4) 0.9692(3) 0.0340(15) Uani 1 1 d .
H82A H 0.4679 1.2631 0.9897 0.041 Uiso 1 1 calc R
H82B H 0.317 1.3002 0.9753 0.041 Uiso 1 1 calc R
C83 C 0.4056(6) 1.3126(3) 0.8904(3) 0.0280(13) Uani 1 1 d .
H83A H 0.3402 1.3533 0.8686 0.034 Uiso 1 1 calc R
H83B H 0.3713 1.2634 0.8677 0.034 Uiso 1 1 calc R
C84 C 0.5503(6) 1.3300(3) 0.8785(3) 0.0276(13) Uani 1 1 d .
H84A H 0.5426 1.3366 0.8279 0.033 Uiso 1 1 calc R
H84B H 0.6128 1.2863 0.8952 0.033 Uiso 1 1 calc R
C85 C 0.6125(6) 1.4042(3) 0.9184(3) 0.0201(11) Uani 1 1 d .
H85A H 0.7064 1.4127 0.9117 0.024 Uiso 1 1 calc R
H85B H 0.5546 1.4486 0.8984 0.024 Uiso 1 1 calc R
C90 C 1.0884(5) 1.5325(3) 1.1868(3) 0.0133(10) Uani 1 1 d .
C92 C 1.2526(6) 1.6310(3) 1.1714(3) 0.0262(13) Uani 1 1 d .
H92A H 1.2302 1.623 1.1207 0.039 Uiso 1 1 calc R
H92B H 1.3507 1.6439 1.1881 0.039 Uiso 1 1 calc R
H92C H 1.1965 1.6731 1.1823 0.039 Uiso 1 1 calc R
C93 C 0.8889(5) 1.3681(3) 1.1710(3) 0.0147(10) Uani 1 1 d .
C94 C 0.8531(5) 1.4723(3) 1.2815(3) 0.0162(11) Uani 1 1 d .
C95 C 0.8877(5) 1.6807(3) 1.1538(3) 0.0192(11) Uani 1 1 d .
C96 C 0.9832(5) 1.6228(3) 1.2807(3) 0.0190(11) Uani 1 1 d .
C97 C 0.7109(5) 1.5741(3) 1.1850(3) 0.0156(10) Uani 1 1 d .
C98 C 0.6108(5) 1.4288(3) 1.1827(3) 0.0163(10) Uani 1 1 d .
O1 O 1.2199(3) 1.03890(19) 0.46682(18) 0.0153(7) Uani 1 1 d .
O3 O 0.8235(4) 0.8010(2) 0.40728(19) 0.0190(8) Uani 1 1 d .
O4 O 0.7776(4) 0.9839(2) 0.58521(18) 0.0187(8) Uani 1 1 d .
O5 O 1.0472(4) 1.1361(2) 0.5957(2) 0.0251(9) Uani 1 1 d .
O6 O 0.8947(4) 1.2366(2) 0.39036(19) 0.0235(9) Uani 1 1 d .
O7 O 0.6242(4) 1.1164(2) 0.45614(19) 0.0181(7) Uani 1 1 d .
O8 O 0.9866(4) 1.1380(2) 0.2803(2) 0.0237(9) Uani 1 1 d .
O9 O 0.4963(4) 0.8990(2) 0.4496(2) 0.0275(9) Uani 1 1 d .
O25 O 0.9731(4) 1.6515(2) 1.0229(2) 0.0241(9) Uani 1 1 d .
O90 O 1.2232(3) 1.5610(2) 1.20585(18) 0.0175(8) Uani 1 1 d .
O93 O 0.8535(4) 1.30727(19) 1.14454(18) 0.0172(7) Uani 1 1 d .
O94 O 0.7935(4) 1.4846(2) 1.32583(19) 0.0209(8) Uani 1 1 d .
O95 O 0.8629(4) 1.7431(2) 1.1323(2) 0.0272(9) Uani 1 1 d .
O96 O 1.0281(4) 1.6497(2) 1.3364(2) 0.0291(9) Uani 1 1 d .
O97 O 0.6176(4) 1.6136(2) 1.19287(19) 0.0206(8) Uani 1 1 d .
O98 O 0.5105(4) 1.4059(2) 1.1974(2) 0.0272(9) Uani 1 1 d .

loop_
_atom_site_aniso_label
_atom_site_aniso_U_11
_atom_site_aniso_U_22
_atom_site_aniso_U_33
_atom_site_aniso_U_23
_atom_site_aniso_U_13
_atom_site_aniso_U_12
Mo1 0.0083(2) 0.0120(2) 0.0065(2) -0.00107(15) 0.00398(17) 0.00035(15)
Mo2 0.0096(2) 0.0108(2) 0.0069(2) 0.00041(15) 0.00316(17) 0.00013(15)
Co1 0.0085(3) 0.0125(3) 0.0060(3) -0.0007(2) 0.0037(3) -0.0009(2)
Co2 0.0124(3) 0.0097(3) 0.0081(3) -0.0014(2) 0.0031(3) -0.0008(2)
P1 0.0090(6) 0.0141(6) 0.0060(6) -0.0007(4) 0.0029(5) -0.0002(5)
C1 0.011(2) 0.014(2) 0.005(2) -0.0013(17) 0.0003(18) -0.0013(18)
C2 0.016(3) 0.027(3) 0.024(3) 0.001(2) 0.006(2) -0.005(2)
C3 0.018(3) 0.020(3) 0.016(3) 0.002(2) 0.009(2) 0.007(2)
C4 0.019(3) 0.014(2) 0.013(3) 0.0005(18) 0.006(2) 0.0006(19)
C5 0.020(3) 0.010(2) 0.022(3) -0.002(2) 0.015(2) -0.0032(19)
C6 0.017(3) 0.021(3) 0.012(3) -0.005(2) 0.006(2) -0.005(2)
C7 0.017(3) 0.015(2) 0.007(2) -0.0006(18) 0.0048(19) -0.0052(19)
C8 0.013(2) 0.019(3) 0.013(3) -0.004(2) 0.006(2) -0.0049(19)
C9 0.016(3) 0.022(3) 0.006(2) 0.0022(18) -0.0041(19) -0.001(2)
C10 0.017(3) 0.022(3) 0.014(3) -0.004(2) 0.008(2) 0.008(2)
C11 0.011(2) 0.028(3) 0.012(3) -0.003(2) 0.005(2) 0.003(2)
C12 0.012(2) 0.022(3) 0.016(3) -0.001(2) 0.012(2) 0.0041(19)
C13 0.015(3) 0.022(3) 0.010(3) -0.0059(19) 0.006(2) 0.0052(19)
C14 0.015(2) 0.018(2) 0.015(3) -0.0050(19) 0.009(2) 0.0008(19)
C20 0.021(3) 0.017(3) 0.017(3) 0.003(2) 0.004(2) 0.006(2)
C21 0.016(3) 0.020(3) 0.019(3) 0.010(2) 0.006(2) 0.002(2)
C22 0.028(3) 0.028(3) 0.004(2) 0.004(2) 0.001(2) 0.013(2)
C23 0.020(3) 0.022(3) 0.019(3) 0.008(2) -0.011(2) -0.004(2)
C24 0.016(3) 0.029(3) 0.025(3) 0.017(2) 0.007(2) 0.010(2)
C27 0.009(2) 0.022(3) 0.014(3) -0.001(2) 0.0022(19) -0.0001(19)
C30 0.012(2) 0.016(2) 0.010(2) -0.0030(18) 0.0035(19) -0.0009(18)
C31 0.018(3) 0.020(3) 0.018(3) -0.009(2) 0.012(2) -0.006(2)
C32 0.017(3) 0.017(3) 0.018(3) -0.0052(19) 0.010(2) -0.0045(19)
C33 0.020(3) 0.015(2) 0.013(3) -0.0047(19) 0.006(2) -0.0059(19)
C34 0.025(3) 0.023(3) 0.011(3) -0.002(2) 0.012(2) -0.003(2)
C35 0.018(3) 0.025(3) 0.009(2) 0.001(2) 0.008(2) -0.006(2)
C40 0.011(2) 0.016(2) 0.009(2) -0.0020(18) 0.0013(18) 0.0007(18)
C41 0.025(3) 0.019(3) 0.014(3) 0.001(2) 0.010(2) 0.003(2)
C42 0.021(3) 0.022(3) 0.024(3) 0.007(2) 0.006(2) 0.003(2)
C43 0.023(3) 0.011(2) 0.029(3) 0.003(2) 0.000(2) 0.003(2)
C44 0.019(3) 0.016(3) 0.031(3) -0.005(2) 0.007(2) 0.006(2)
C45 0.013(2) 0.016(2) 0.017(3) 0.0004(19) 0.007(2) 0.0029(19)
Mo3 0.0098(2) 0.0127(2) 0.0068(2) 0.00135(16) 0.00386(17) 0.00122(16)
Mo4 0.0118(2) 0.0130(2) 0.0078(2) 0.00239(15) 0.00270(17) 0.00166(16)
Co3 0.0084(3) 0.0142(3) 0.0090(4) 0.0025(2) 0.0034(3) -0.0008(2)
Co4 0.0132(3) 0.0119(3) 0.0109(4) -0.0002(2) 0.0037(3) 0.0008(3)
P2 0.0093(6) 0.0130(6) 0.0083(6) 0.0009(4) 0.0022(5) -0.0008(4)
C50 0.024(3) 0.030(3) 0.009(2) -0.003(2) 0.009(2) 0.007(2)
C51 0.018(3) 0.017(3) 0.016(3) -0.0042(19) 0.005(2) 0.006(2)
C52 0.023(3) 0.021(3) 0.015(3) -0.003(2) 0.007(2) 0.007(2)
C53 0.016(3) 0.025(3) 0.017(3) 0.000(2) 0.008(2) 0.008(2)
C54 0.019(3) 0.025(3) 0.014(3) -0.002(2) 0.013(2) 0.001(2)
C60 0.035(3) 0.018(3) 0.022(3) 0.010(2) -0.009(3) 0.000(2)
C61 0.046(4) 0.063(5) 0.008(3) 0.003(3) 0.006(3) 0.042(4)
C62 0.012(3) 0.051(4) 0.034(4) 0.027(3) 0.002(2) 0.003(3)
C63 0.025(3) 0.027(3) 0.018(3) 0.000(2) -0.014(2) 0.003(2)
C64 0.017(3) 0.037(3) 0.009(3) 0.010(2) 0.004(2) 0.011(2)
C70 0.006(2) 0.011(2) 0.010(2) 0.0006(17) -0.0001(18) 0.0003(16)
C71 0.015(2) 0.019(2) 0.011(2) 0.0002(19) 0.005(2) -0.0003(19)
C72 0.020(3) 0.019(3) 0.018(3) -0.005(2) 0.005(2) 0.007(2)
C73 0.018(3) 0.012(2) 0.024(3) 0.002(2) 0.002(2) 0.0019(19)
C74 0.020(3) 0.020(3) 0.017(3) 0.005(2) -0.001(2) 0.001(2)
C75 0.013(2) 0.017(2) 0.013(3) 0.0041(19) 0.003(2) 0.0044(19)
C80 0.012(2) 0.014(2) 0.012(2) -0.0019(18) 0.0022(19) -0.0040(18)
C81 0.028(3) 0.030(3) 0.030(3) -0.017(2) 0.015(3) -0.015(2)
C82 0.039(4) 0.037(3) 0.031(4) -0.019(3) 0.018(3) -0.030(3)
C83 0.020(3) 0.030(3) 0.032(3) -0.015(3) 0.002(2) -0.006(2)
C84 0.024(3) 0.037(3) 0.020(3) -0.013(2) 0.001(2) -0.005(2)
C85 0.022(3) 0.023(3) 0.013(3) -0.003(2) 0.002(2) -0.005(2)
C90 0.012(2) 0.017(2) 0.012(2) -0.0025(18) 0.0041(19) -0.0036(18)
C92 0.019(3) 0.022(3) 0.039(4) 0.005(2) 0.010(3) -0.009(2)
C93 0.014(2) 0.019(3) 0.011(3) 0.0047(19) 0.004(2) 0.0021(19)
C94 0.016(3) 0.023(3) 0.007(2) 0.0021(19) -0.003(2) -0.002(2)
C95 0.021(3) 0.020(3) 0.016(3) -0.004(2) 0.004(2) 0.000(2)
C96 0.011(2) 0.026(3) 0.019(3) 0.003(2) 0.004(2) 0.003(2)
C97 0.015(2) 0.024(3) 0.008(2) -0.0004(19) 0.004(2) -0.006(2)
C98 0.015(3) 0.021(3) 0.013(3) 0.0031(19) 0.003(2) 0.003(2)
O1 0.0136(17) 0.0160(17) 0.0164(19) 0.0005(14) 0.0042(14) -0.0040(13)
O3 0.023(2) 0.0170(19) 0.0167(19) -0.0027(14) 0.0047(15) -0.0024(15)
O4 0.0209(19) 0.027(2) 0.0099(18) -0.0014(14) 0.0071(15) 0.0018(15)
O5 0.025(2) 0.033(2) 0.016(2) -0.0103(17) 0.0025(17) -0.0029(17)
O6 0.037(2) 0.0161(19) 0.020(2) 0.0027(15) 0.0125(18) -0.0002(16)
O7 0.0142(17) 0.0202(18) 0.020(2) -0.0030(15) 0.0043(15) 0.0052(15)
O8 0.033(2) 0.022(2) 0.019(2) 0.0063(15) 0.0120(17) -0.0002(16)
O9 0.0143(19) 0.044(3) 0.027(2) 0.0094(18) 0.0097(17) -0.0090(17)
O25 0.029(2) 0.023(2) 0.022(2) 0.0087(16) 0.0079(17) -0.0018(16)
O90 0.0098(17) 0.0252(19) 0.0148(19) 0.0036(15) -0.0021(14) -0.0036(14)
O93 0.0216(19) 0.0131(17) 0.0180(19) -0.0019(14) 0.0070(15) -0.0003(14)
O94 0.0156(18) 0.034(2) 0.0147(19) 0.0007(15) 0.0068(16) 0.0017(16)
O95 0.041(2) 0.0131(18) 0.031(2) 0.0062(16) 0.0151(19) 0.0038(16)
O96 0.041(2) 0.029(2) 0.014(2) -0.0047(17) 0.0016(18) -0.0067(18)
O97 0.0156(18) 0.026(2) 0.021(2) -0.0043(15) 0.0057(16) 0.0061(15)
O98 0.020(2) 0.035(2) 0.029(2) 0.0031(18) 0.0089(17) -0.0024(17)

loop_
_atom_type_symbol
_atom_type_description
_atom_type_scat_dispersion_real
_atom_type_scat_dispersion_imag
_atom_type_scat_source
C C 0.0033 0.0016 'International Tables Vol C Tables 4.2.6.8 and 6.1.1.4'
H H 0 0 'International Tables Vol C Tables 4.2.6.8 and 6.1.1.4'
Co Co 0.3494 0.9721 'International Tables Vol C Tables 4.2.6.8 and 6.1.1.4'
Mo Mo -1.6832 0.6857 'International Tables Vol C Tables 4.2.6.8 and 6.1.1.4'
O O 0.0106 0.006 'International Tables Vol C Tables 4.2.6.8 and 6.1.1.4'
P P 0.1023 0.0942 'International Tables Vol C Tables 4.2.6.8 and 6.1.1.4'

loop_
_geom_angle_atom_site_label_1
_geom_angle_atom_site_label_2
_geom_angle_atom_site_label_3
_geom_angle
C8 Mo1 C1 86.94(19)
C8 Mo1 C13 84.63(19)
C1 Mo1 C13 138.17(17)
C8 Mo1 C12 76.63(19)
C1 Mo1 C12 102.53(18)
C13 Mo1 C12 35.72(17)
C8 Mo1 C14 120.10(19)
C1 Mo1 C14 137.31(18)
C13 Mo1 C14 35.94(17)
C12 Mo1 C14 58.98(17)
C8 Mo1 C11 105.20(19)
C1 Mo1 C11 84.31(18)
C13 Mo1 C11 58.90(17)
C12 Mo1 C11 34.98(17)
C14 Mo1 C11 58.27(18)
C8 Mo1 C10 134.62(19)
C1 Mo1 C10 102.77(18)
C13 Mo1 C10 58.56(17)
C12 Mo1 C10 58.00(17)
C14 Mo1 C10 34.59(17)
C11 Mo1 C10 34.68(17)
C8 Mo1 P1 88.50(15)
C1 Mo1 P1 124.78(13)
C13 Mo1 P1 95.89(12)
C12 Mo1 P1 129.57(13)
C14 Mo1 P1 90.75(13)
C11 Mo1 P1 148.98(13)
C10 Mo1 P1 118.47(13)
C8 Mo1 Co2 73.86(14)
C1 Mo1 Co2 43.57(13)
C13 Mo1 Co2 158.45(13)
C12 Mo1 Co2 135.23(13)
C14 Mo1 Co2 164.50(12)
C11 Mo1 Co2 127.72(13)
C10 Mo1 Co2 140.38(12)
P1 Mo1 Co2 82.54(3)
C8 Mo1 Co1 110.71(14)
C1 Mo1 Co1 82.60(13)
C13 Mo1 Co1 138.39(12)
C12 Mo1 Co1 171.47(13)
C14 Mo1 Co1 112.66(12)
C11 Mo1 Co1 140.86(12)
C10 Mo1 Co1 114.45(12)
P1 Mo1 Co1 48.49(3)
Co2 Mo1 Co1 52.86(2)
C8 Mo1 Mo2 127.19(15)
C1 Mo1 Mo2 45.30(13)
C13 Mo1 Mo2 143.91(13)
C12 Mo1 Mo2 126.55(13)
C14 Mo1 Mo2 111.69(12)
C11 Mo1 Mo2 92.78(12)
C10 Mo1 Mo2 85.37(12)
P1 Mo1 Mo2 100.92(3)
Co2 Mo1 Mo2 56.54(2)
Co1 Mo1 Mo2 52.941(19)
C3 Mo2 C4 91.2(2)
C3 Mo2 C1 111.60(19)
C4 Mo2 C1 114.91(19)
C3 Mo2 C21 92.6(2)
C4 Mo2 C21 91.13(19)
C1 Mo2 C21 142.99(18)
C3 Mo2 C20 85.72(19)
C4 Mo2 C20 126.20(19)
C1 Mo2 C20 115.99(18)
C21 Mo2 C20 35.67(17)
C3 Mo2 C22 127.0(2)
C4 Mo2 C22 82.27(19)
C1 Mo2 C22 118.80(19)
C21 Mo2 C22 35.63(18)
C20 Mo2 C22 58.77(18)
C3 Mo2 C24 113.7(2)
C4 Mo2 C24 140.4(2)
C1 Mo2 C24 85.08(18)
C21 Mo2 C24 59.05(18)
C20 Mo2 C24 35.31(18)
C22 Mo2 C24 58.24(19)
C3 Mo2 C23 144.77(19)
C4 Mo2 C23 108.6(2)
C1 Mo2 C23 86.62(18)
C21 Mo2 C23 59.25(18)
C20 Mo2 C23 59.04(19)
C22 Mo2 C23 34.89(19)
C24 Mo2 C23 35.3(2)
C3 Mo2 Co1 55.10(14)
C4 Mo2 Co1 55.50(15)
C1 Mo2 Co1 88.83(13)
C21 Mo2 Co1 128.17(13)
C20 Mo2 Co1 139.98(13)
C22 Mo2 Co1 137.11(13)
C24 Mo2 Co1 163.80(14)
C23 Mo2 Co1 159.15(14)
C3 Mo2 Co2 105.43(14)
C4 Mo2 Co2 71.16(14)
C1 Mo2 Co2 44.55(13)
C21 Mo2 Co2 154.66(13)
C20 Mo2 Co2 159.90(13)
C22 Mo2 Co2 121.31(13)
C24 Mo2 Co2 125.31(13)
C23 Mo2 Co2 108.41(13)
Co1 Mo2 Co2 55.92(2)
C3 Mo2 Mo1 66.09(14)
C4 Mo2 Mo1 113.13(14)
C1 Mo2 Mo1 45.58(12)
C21 Mo2 Mo1 146.99(13)
C20 Mo2 Mo1 114.24(13)
C22 Mo2 Mo1 160.98(14)
C24 Mo2 Mo1 105.19(14)
C23 Mo2 Mo1 126.16(14)
Co1 Mo2 Mo1 60.562(19)
Co2 Mo2 Mo1 58.324(17)
C9 Co1 C7 99.2(2)
C9 Co1 C3 94.6(2)
C7 Co1 C3 157.7(2)
C9 Co1 P1 102.87(16)
C7 Co1 P1 95.90(15)
C3 Co1 P1 97.95(14)
C9 Co1 C4 89.6(2)
C7 Co1 C4 81.03(19)
C3 Co1 C4 81.68(18)
P1 Co1 C4 167.46(14)
C9 Co1 Co2 148.91(17)
C7 Co1 Co2 53.17(15)
C3 Co1 Co2 108.10(14)
P1 Co1 Co2 94.88(4)
C4 Co1 Co2 73.50(13)
C9 Co1 Mo2 122.19(16)
C7 Co1 Mo2 108.91(15)
C3 Co1 Mo2 48.80(14)
P1 Co1 Mo2 122.33(4)
C4 Co1 Mo2 48.78(13)
Co2 Co1 Mo2 65.00(3)
C9 Co1 Mo1 147.90(17)
C7 Co1 Mo1 106.75(14)
C3 Co1 Mo1 67.51(13)
P1 Co1 Mo1 56.59(4)
C4 Co1 Mo1 112.48(13)
Co2 Co1 Mo1 62.85(2)
Mo2 Co1 Mo1 66.50(2)
C6 Co2 C5 95.2(2)
C6 Co2 C1 117.0(2)
C5 Co2 C1 95.4(2)
C6 Co2 C7 91.4(2)
C5 Co2 C7 103.5(2)
C1 Co2 C7 144.3(2)
C6 Co2 Co1 127.24(17)
C5 Co2 Co1 122.90(15)
C1 Co2 Co1 95.91(14)
C7 Co2 Co1 48.37(13)
C6 Co2 Mo2 167.28(16)
C5 Co2 Mo2 88.19(16)
C1 Co2 Mo2 50.38(14)
C7 Co2 Mo2 99.72(13)
Co1 Co2 Mo2 59.07(3)
C6 Co2 Mo1 106.29(16)
C5 Co2 Mo1 144.29(16)
C1 Co2 Mo1 49.50(14)
C7 Co2 Mo1 104.06(13)
Co1 Co2 Mo1 64.29(2)
Mo2 Co2 Mo1 65.14(2)
C30 P1 C40 109.7(2)
C30 P1 Co1 116.18(16)
C40 P1 Co1 114.61(15)
C30 P1 Mo1 118.28(16)
C40 P1 Mo1 119.44(15)
Co1 P1 Mo1 74.92(4)
O1 C1 Co2 128.6(3)
O1 C1 Mo2 121.6(3)
Co2 C1 Mo2 85.07(18)
O1 C1 Mo1 131.4(3)
Co2 C1 Mo1 86.92(18)
Mo2 C1 Mo1 89.12(17)
O1 C2 H2A 109.5
O1 C2 H2B 109.5
H2A C2 H2B 109.5
O1 C2 H2C 109.5
H2A C2 H2C 109.5
H2B C2 H2C 109.5
O3 C3 Mo2 155.6(4)
O3 C3 Co1 126.8(4)
Mo2 C3 Co1 76.10(17)
O4 C4 Mo2 157.3(4)
O4 C4 Co1 126.8(4)
Mo2 C4 Co1 75.72(17)
O5 C5 Co2 176.5(4)
O6 C6 Co2 175.5(4)
O7 C7 Co1 143.3(4)
O7 C7 Co2 137.9(4)
Co1 C7 Co2 78.46(18)
O8 C8 Mo1 171.6(4)
O9 C9 Co1 175.8(5)
C14 C10 C11 108.3(5)
C14 C10 Mo1 70.9(3)
C11 C10 Mo1 71.3(3)
C14 C10 H10 125.9
C11 C10 H10 125.9
Mo1 C10 H10 123.6
C12 C11 C10 108.3(5)
C12 C11 Mo1 71.5(3)
C10 C11 Mo1 74.0(3)
C12 C11 H11 125.8
C10 C11 H11 125.8
Mo1 C11 H11 120.4
C11 C12 C13 108.1(4)
C11 C12 Mo1 73.5(3)
C13 C12 Mo1 71.0(3)
C11 C12 H12 125.9
C13 C12 H12 125.9
Mo1 C12 H12 121.2
C12 C13 C14 107.4(4)
C12 C13 Mo1 73.3(3)
C14 C13 Mo1 73.7(3)
C12 C13 H13 126.3
C14 C13 H13 126.3
Mo1 C13 H13 118.7
C10 C14 C13 107.8(4)
C10 C14 Mo1 74.6(3)
C13 C14 Mo1 70.4(3)
C10 C14 H14 126.1
C13 C14 H14 126.1
Mo1 C14 H14 120.7
C24 C20 C21 108.1(5)
C24 C20 Mo2 72.8(3)
C21 C20 Mo2 72.0(3)
C24 C20 H20 126
C21 C20 H20 126
Mo2 C20 H20 120.9
C22 C21 C20 106.7(4)
C22 C21 Mo2 72.4(3)
C20 C21 Mo2 72.3(3)
C22 C21 H21 126.6
C20 C21 H21 126.6
Mo2 C21 H21 120.5
C23 C22 C21 109.5(5)
C23 C22 Mo2 73.2(3)
C21 C22 Mo2 71.9(3)
C23 C22 H22 125.2
C21 C22 H22 125.2
Mo2 C22 H22 121.3
C22 C23 C24 107.2(5)
C22 C23 Mo2 71.9(3)
C24 C23 Mo2 72.1(3)
C22 C23 H23 126.4
C24 C23 H23 126.4
Mo2 C23 H23 121.4
C20 C24 C23 108.5(5)
C20 C24 Mo2 71.9(3)
C23 C24 Mo2 72.6(3)
C20 C24 H24 125.7
C23 C24 H24 125.7
Mo2 C24 H24 121.5
O25 C27 Mo3 169.8(4)
C35 C30 C31 109.7(4)
C35 C30 P1 114.3(3)
C31 C30 P1 114.8(3)
C35 C30 H30 105.7
C31 C30 H30 105.7
P1 C30 H30 105.7
C32 C31 C30 110.5(4)
C32 C31 H31A 109.5
C30 C31 H31A 109.5
C32 C31 H31B 109.5
C30 C31 H31B 109.5
H31A C31 H31B 108.1
C33 C32 C31 111.5(4)
C33 C32 H32A 109.3
C31 C32 H32A 109.3
C33 C32 H32B 109.3
C31 C32 H32B 109.3
H32A C32 H32B 108
C32 C33 C34 109.6(4)
C32 C33 H33A 109.8
C34 C33 H33A 109.8
C32 C33 H33B 109.8
C34 C33 H33B 109.8
H33A C33 H33B 108.2
C35 C34 C33 111.0(4)
C35 C34 H34A 109.4
C33 C34 H34A 109.4
C35 C34 H34B 109.4
C33 C34 H34B 109.4
H34A C34 H34B 108
C34 C35 C30 110.8(4)
C34 C35 H35A 109.5
C30 C35 H35A 109.5
C34 C35 H35B 109.5
C30 C35 H35B 109.5
H35A C35 H35B 108.1
C41 C40 C45 108.9(4)
C41 C40 P1 116.9(3)
C45 C40 P1 115.7(3)
C41 C40 H40 104.7
C45 C40 H40 104.7
P1 C40 H40 104.7
C40 C41 C42 109.8(4)
C40 C41 H41A 109.7
C42 C41 H41A 109.7
C40 C41 H41B 109.7
C42 C41 H41B 109.7
H41A C41 H41B 108.2
C43 C42 C41 110.4(4)
C43 C42 H42A 109.6
C41 C42 H42A 109.6
C43 C42 H42B 109.6
C41 C42 H42B 109.6
H42A C42 H42B 108.1
C42 C43 C44 112.2(4)
C42 C43 H43A 109.2
C44 C43 H43A 109.2
C42 C43 H43B 109.2
C44 C43 H43B 109.2
H43A C43 H43B 107.9
C45 C44 C43 111.3(4)
C45 C44 H44A 109.4
C43 C44 H44A 109.4
C45 C44 H44B 109.4
C43 C44 H44B 109.4
H44A C44 H44B 108
C44 C45 C40 110.4(4)
C44 C45 H45A 109.6
C40 C45 H45A 109.6
C44 C45 H45B 109.6
C40 C45 H45B 109.6
H45A C45 H45B 108.1
C27 Mo3 C90 86.0(2)
C27 Mo3 C50 85.3(2)
C90 Mo3 C50 138.14(19)
C27 Mo3 C54 76.73(19)
C90 Mo3 C54 102.39(19)
C50 Mo3 C54 35.83(18)
C27 Mo3 C51 120.86(19)
C90 Mo3 C51 137.29(18)
C50 Mo3 C51 35.97(18)
C54 Mo3 C51 59.12(18)
C27 Mo3 C53 104.71(19)
C90 Mo3 C53 83.74(19)
C50 Mo3 C53 59.30(19)
C54 Mo3 C53 35.02(17)
C51 Mo3 C53 58.89(18)
C27 Mo3 C52 135.0(2)
C90 Mo3 C52 102.24(18)
C50 Mo3 C52 59.04(18)
C54 Mo3 C52 58.29(18)
C51 Mo3 C52 35.10(17)
C53 Mo3 C52 35.08(18)
C27 Mo3 P2 89.64(14)
C90 Mo3 P2 125.59(13)
C50 Mo3 P2 95.22(14)
C54 Mo3 P2 129.13(14)
C51 Mo3 P2 89.81(13)
C53 Mo3 P2 148.67(14)
C52 Mo3 P2 117.88(14)
C27 Mo3 Co4 72.30(15)
C90 Mo3 Co4 43.76(13)
C50 Mo3 Co4 157.56(14)
C54 Mo3 Co4 134.49(13)
C51 Mo3 Co4 165.32(13)
C53 Mo3 Co4 127.20(13)
C52 Mo3 Co4 140.54(13)
P2 Mo3 Co4 83.47(3)
C27 Mo3 Co3 109.22(14)
C90 Mo3 Co3 82.44(13)
C50 Mo3 Co3 138.80(14)
C54 Mo3 Co3 172.76(13)
C51 Mo3 Co3 113.69(13)
C53 Mo3 Co3 142.18(13)
C52 Mo3 Co3 115.66(13)
P2 Mo3 Co3 48.43(3)
Co4 Mo3 Co3 52.56(2)
C27 Mo3 Mo4 125.87(15)
C90 Mo3 Mo4 45.18(13)
C50 Mo3 Mo4 144.56(14)
C54 Mo3 Mo4 127.07(13)
C51 Mo3 Mo4 112.23(12)
C53 Mo3 Mo4 93.21(13)
C52 Mo3 Mo4 85.55(13)
P2 Mo3 Mo4 100.75(3)
Co4 Mo3 Mo4 56.75(2)
Co3 Mo3 Mo4 53.14(2)
C94 Mo4 C93 91.2(2)
C94 Mo4 C90 114.0(2)
C93 Mo4 C90 111.56(19)
C94 Mo4 C61 137.4(2)
C93 Mo4 C61 94.6(2)
C90 Mo4 C61 102.9(2)
C94 Mo4 C63 95.6(2)
C93 Mo4 C63 144.4(2)
C90 Mo4 C63 97.4(2)
C61 Mo4 C63 57.8(2)
C94 Mo4 C64 80.69(19)
C93 Mo4 C64 113.0(2)
C90 Mo4 C64 132.5(2)
C61 Mo4 C64 58.23(19)
C63 Mo4 C64 35.1(2)
C94 Mo4 C62 130.7(2)
C93 Mo4 C62 128.0(2)
C90 Mo4 C62 81.4(2)
C61 Mo4 C62 34.5(2)
C63 Mo4 C62 35.1(2)
C64 Mo4 C62 58.5(2)
C94 Mo4 C60 103.3(2)
C93 Mo4 C60 85.8(2)
C90 Mo4 C60 137.7(2)
C61 Mo4 C60 35.5(2)
C63 Mo4 C60 58.6(2)
C64 Mo4 C60 35.22(19)
C62 Mo4 C60 58.8(2)
C94 Mo4 Co3 54.82(14)
C93 Mo4 Co3 54.63(14)
C90 Mo4 Co3 89.20(14)
C61 Mo4 Co3 149.23(18)
C63 Mo4 Co3 149.34(15)
C64 Mo4 Co3 130.41(13)
C62 Mo4 Co3 170.56(15)
C60 Mo4 Co3 129.83(15)
C94 Mo4 Co4 70.09(14)
C93 Mo4 Co4 104.60(14)
C90 Mo4 Co4 44.83(13)
C61 Mo4 Co4 146.67(19)
C63 Mo4 Co4 110.58(14)
C64 Mo4 Co4 132.37(14)
C62 Mo4 Co4 116.91(16)
C60 Mo4 Co4 167.55(15)
Co3 Mo4 Co4 55.66(2)
C94 Mo4 Mo3 112.69(14)
C93 Mo4 Mo3 65.50(14)
C90 Mo4 Mo3 46.09(13)
C61 Mo4 Mo3 108.07(14)
C63 Mo4 Mo3 140.08(16)
C64 Mo4 Mo3 166.30(13)
C62 Mo4 Mo3 110.83(15)
C60 Mo4 Mo3 133.36(15)
Co3 Mo4 Mo3 60.923(19)
Co4 Mo4 Mo3 58.639(17)
C98 Co3 C97 95.6(2)
C98 Co3 C93 98.6(2)
C97 Co3 C93 159.3(2)
C98 Co3 C94 88.8(2)
C97 Co3 C94 82.6(2)
C93 Co3 C94 82.65(19)
C98 Co3 P2 103.62(17)
C97 Co3 P2 96.28(15)
C93 Co3 P2 94.98(13)
C94 Co3 P2 167.55(14)
C98 Co3 Co4 144.74(17)
C97 Co3 Co4 53.04(15)
C93 Co3 Co4 108.38(14)
C94 Co3 Co4 73.00(14)
P2 Co3 Co4 96.36(4)
C98 Co3 Mo4 123.75(17)
C97 Co3 Mo4 110.14(16)
C93 Co3 Mo4 49.18(13)
C94 Co3 Mo4 48.84(14)
P2 Co3 Mo4 121.15(4)
Co4 Co3 Mo4 65.14(3)
C98 Co3 Mo3 151.60(17)
C97 Co3 Mo3 105.87(15)
C93 Co3 Mo3 66.68(13)
C94 Co3 Mo3 111.86(14)
P2 Co3 Mo3 56.41(4)
Co4 Co3 Mo3 62.99(2)
Mo4 Co3 Mo3 65.94(2)
C96 Co4 C95 94.9(2)
C96 Co4 C90 97.2(2)
C95 Co4 C90 118.2(2)
C96 Co4 C97 103.1(2)
C95 Co4 C97 90.0(2)
C90 Co4 C97 143.6(2)
C96 Co4 Co3 121.84(18)
C95 Co4 Co3 126.45(17)
C90 Co4 Co3 96.02(14)
C97 Co4 Co3 47.61(15)
C96 Co4 Mo4 89.32(17)
C95 Co4 Mo4 167.82(17)
C90 Co4 Mo4 49.81(14)
C97 Co4 Mo4 100.20(15)
Co3 Co4 Mo4 59.20(3)
C96 Co4 Mo3 146.00(17)
C95 Co4 Mo3 106.79(17)
C90 Co4 Mo3 49.57(14)
C97 Co4 Mo3 102.75(14)
Co3 Co4 Mo3 64.45(2)
Mo4 Co4 Mo3 64.61(2)
C70 P2 C80 110.0(2)
C70 P2 Co3 114.62(15)
C80 P2 Co3 117.01(16)
C70 P2 Mo3 116.56(15)
C80 P2 Mo3 119.73(16)
Co3 P2 Mo3 75.16(4)
C54 C50 C51 107.3(5)
C54 C50 Mo3 72.8(3)
C51 C50 Mo3 73.5(3)
C54 C50 H50 126.4
C51 C50 H50 126.4
Mo3 C50 H50 119.3
C52 C51 C50 107.7(5)
C52 C51 Mo3 73.8(3)
C50 C51 Mo3 70.6(3)
C52 C51 H51 126.2
C50 C51 H51 126.2
Mo3 C51 H51 121.2
C51 C52 C53 108.3(5)
C51 C52 Mo3 71.1(3)
C53 C52 Mo3 71.6(3)
C51 C52 H52 125.9
C53 C52 H52 125.9
Mo3 C52 H52 123
C54 C53 C52 107.7(5)
C54 C53 Mo3 71.2(3)
C52 C53 Mo3 73.3(3)
C54 C53 H53 126.1
C52 C53 H53 126.1
Mo3 C53 H53 121.1
C53 C54 C50 109.0(5)
C53 C54 Mo3 73.8(3)
C50 C54 Mo3 71.3(3)
C53 C54 H54 125.5
C50 C54 H54 125.5
Mo3 C54 H54 121.1
C64 C60 C61 106.1(5)
C64 C60 Mo4 72.3(3)
C61 C60 Mo4 71.7(3)
C64 C60 H60 126.9
C61 C60 H60 126.9
Mo4 C60 H60 120.9
C62 C61 C60 109.7(5)
C62 C61 Mo4 73.3(3)
C60 C61 Mo4 72.7(3)
C62 C61 H61 125.1
C60 C61 H61 125.1
Mo4 C61 H61 120.5
C61 C62 C63 107.5(5)
C61 C62 Mo4 72.2(3)
C63 C62 Mo4 72.3(3)
C61 C62 H62 126.2
C63 C62 H62 126.2
Mo4 C62 H62 121
C64 C63 C62 108.3(5)
C64 C63 Mo4 72.6(3)
C62 C63 Mo4 72.6(3)
C64 C63 H63 125.8
C62 C63 H63 125.8
Mo4 C63 H63 120.7
C63 C64 C60 108.3(5)
C63 C64 Mo4 72.3(3)
C60 C64 Mo4 72.5(3)
C63 C64 H64 125.9
C60 C64 H64 125.9
Mo4 C64 H64 121.1
C75 C70 C71 109.5(4)
C75 C70 P2 116.3(3)
C71 C70 P2 116.3(3)
C75 C70 H70 104.4
C71 C70 H70 104.4
P2 C70 H70 104.4
C72 C71 C70 108.8(4)
C72 C71 H71A 109.9
C70 C71 H71A 109.9
C72 C71 H71B 109.9
C70 C71 H71B 109.9
H71A C71 H71B 108.3
C73 C72 C71 112.4(4)
C73 C72 H72A 109.1
C71 C72 H72A 109.1
C73 C72 H72B 109.1
C71 C72 H72B 109.1
H72A C72 H72B 107.9
C72 C73 C74 112.6(4)
C72 C73 H73A 109.1
C74 C73 H73A 109.1
C72 C73 H73B 109.1
C74 C73 H73B 109.1
H73A C73 H73B 107.8
C75 C74 C73 110.7(4)
C75 C74 H74A 109.5
C73 C74 H74A 109.5
C75 C74 H74B 109.5
C73 C74 H74B 109.5
H74A C74 H74B 108.1
C74 C75 C70 108.6(4)
C74 C75 H75A 110
C70 C75 H75A 110
C74 C75 H75B 110
C70 C75 H75B 110
H75A C75 H75B 108.3
C85 C80 C81 110.1(4)
C85 C80 P2 114.0(3)
C81 C80 P2 113.7(3)
C85 C80 H80 106.1
C81 C80 H80 106.1
P2 C80 H80 106.1
C82 C81 C80 111.1(4)
C82 C81 H81A 109.4
C80 C81 H81A 109.4
C82 C81 H81B 109.4
C80 C81 H81B 109.4
H81A C81 H81B 108
C83 C82 C81 112.0(5)
C83 C82 H82A 109.2
C81 C82 H82A 109.2
C83 C82 H82B 109.2
C81 C82 H82B 109.2
H82A C82 H82B 107.9
C82 C83 C84 111.0(5)
C82 C83 H83A 109.4
C84 C83 H83A 109.4
C82 C83 H83B 109.4
C84 C83 H83B 109.4
H83A C83 H83B 108
C83 C84 C85 110.9(4)
C83 C84 H84A 109.5
C85 C84 H84A 109.5
C83 C84 H84B 109.5
C85 C84 H84B 109.5
H84A C84 H84B 108.1
C80 C85 C84 111.8(4)
C80 C85 H85A 109.3
C84 C85 H85A 109.3
C80 C85 H85B 109.3
C84 C85 H85B 109.3
H85A C85 H85B 107.9
O90 C90 Co4 126.4(3)
O90 C90 Mo4 124.2(3)
Co4 C90 Mo4 85.35(18)
O90 C90 Mo3 131.3(3)
Co4 C90 Mo3 86.68(19)
Mo4 C90 Mo3 88.73(18)
O90 C92 H92A 109.5
O90 C92 H92B 109.5
H92A C92 H92B 109.5
O90 C92 H92C 109.5
H92A C92 H92C 109.5
H92B C92 H92C 109.5
O93 C93 Mo4 155.4(4)
O93 C93 Co3 127.3(4)
Mo4 C93 Co3 76.19(17)
O94 C94 Mo4 157.5(4)
O94 C94 Co3 126.0(4)
Mo4 C94 Co3 76.33(17)
O95 C95 Co4 174.9(5)
O96 C96 Co4 176.2(5)
O97 C97 Co3 143.8(4)
O97 C97 Co4 136.7(4)
Co3 C97 Co4 79.35(19)
O98 C98 Co3 173.5(5)
C1 O1 C2 117.3(4)
C90 O90 C92 117.6(4)

loop_
_geom_bond_atom_site_label_1
_geom_bond_atom_site_label_2
_geom_bond_distance
Mo1 C8 1.952(5)
Mo1 C1 2.119(5)
Mo1 C13 2.290(5)
Mo1 C12 2.319(4)
Mo1 C14 2.333(5)
Mo1 C11 2.346(5)
Mo1 C10 2.381(5)
Mo1 P1 2.4355(13)
Mo1 Co2 2.7825(9)
Mo1 Co1 2.8174(8)
Mo1 Mo2 2.9667(9)
Mo2 C3 2.001(5)
Mo2 C4 2.004(5)
Mo2 C1 2.109(5)
Mo2 C21 2.319(5)
Mo2 C20 2.323(5)
Mo2 C22 2.326(5)
Mo2 C24 2.335(5)
Mo2 C23 2.342(5)
Mo2 Co1 2.5816(9)
Mo2 Co2 2.7276(9)
Co1 C9 1.746(5)
Co1 C7 1.902(5)
Co1 C3 2.181(5)
Co1 P1 2.1849(15)
Co1 C4 2.195(5)
Co1 Co2 2.4927(10)
Co2 C6 1.764(5)
Co2 C5 1.784(5)
Co2 C1 1.921(5)
Co2 C7 2.036(5)
P1 C30 1.863(5)
P1 C40 1.864(5)
C1 O1 1.349(5)
C2 O1 1.434(6)
C2 H2A 0.96
C2 H2B 0.96
C2 H2C 0.96
C3 O3 1.177(6)
C4 O4 1.175(6)
C5 O5 1.124(6)
C6 O6 1.155(6)
C7 O7 1.149(6)
C8 O8 1.172(6)
C9 O9 1.153(6)
C10 C14 1.402(7)
C10 C11 1.409(7)
C10 H10 0.93
C11 C12 1.402(7)
C11 H11 0.93
C12 C13 1.414(7)
C12 H12 0.93
C13 C14 1.427(7)
C13 H13 0.93
C14 H14 0.93
C20 C24 1.413(7)
C20 C21 1.422(7)
C20 H20 0.93
C21 C22 1.421(7)
C21 H21 0.93
C22 C23 1.400(8)
C22 H22 0.93
C23 C24 1.419(8)
C23 H23 0.93
C24 H24 0.93
C27 O25 1.152(6)
C27 Mo3 1.966(5)
C30 C35 1.533(6)
C30 C31 1.536(6)
C30 H30 0.98
C31 C32 1.523(6)
C31 H31A 0.97
C31 H31B 0.97
C32 C33 1.519(6)
C32 H32A 0.97
C32 H32B 0.97
C33 C34 1.535(7)
C33 H33A 0.97
C33 H33B 0.97
C34 C35 1.518(7)
C34 H34A 0.97
C34 H34B 0.97
C35 H35A 0.97
C35 H35B 0.97
C40 C41 1.531(7)
C40 C45 1.533(6)
C40 H40 0.98
C41 C42 1.537(7)
C41 H41A 0.97
C41 H41B 0.97
C42 C43 1.526(7)
C42 H42A 0.97
C42 H42B 0.97
C43 C44 1.530(8)
C43 H43A 0.97
C43 H43B 0.97
C44 C45 1.518(7)
C44 H44A 0.97
C44 H44B 0.97
C45 H45A 0.97
C45 H45B 0.97
Mo3 C90 2.127(5)
Mo3 C50 2.307(5)
Mo3 C54 2.326(5)
Mo3 C51 2.345(5)
Mo3 C53 2.359(5)
Mo3 C52 2.381(5)
Mo3 P2 2.4342(13)
Mo3 Co4 2.7893(9)
Mo3 Co3 2.8246(8)
Mo3 Mo4 2.9511(9)
Mo4 C94 2.004(5)
Mo4 C93 2.015(5)
Mo4 C90 2.094(5)
Mo4 C61 2.314(5)
Mo4 C63 2.322(5)
Mo4 C64 2.325(5)
Mo4 C62 2.327(6)
Mo4 C60 2.327(5)
Mo4 Co3 2.5859(9)
Mo4 Co4 2.7317(9)
Co3 C98 1.735(5)
Co3 C97 1.868(5)
Co3 C93 2.171(5)
Co3 C94 2.175(5)
Co3 P2 2.1860(14)
Co3 Co4 2.4857(10)
Co4 C96 1.757(6)
Co4 C95 1.768(5)
Co4 C90 1.932(5)
Co4 C97 2.021(5)
P2 C70 1.859(4)
P2 C80 1.868(5)
C50 C54 1.425(7)
C50 C51 1.437(7)
C50 H50 0.93
C51 C52 1.425(7)
C51 H51 0.93
C52 C53 1.429(7)
C52 H52 0.93
C53 C54 1.410(7)
C53 H53 0.93
C54 H54 0.93
C60 C64 1.407(8)
C60 C61 1.416(9)
C60 H60 0.93
C61 C62 1.376(9)
C61 H61 0.93
C62 C63 1.402(9)
C62 H62 0.93
C63 C64 1.401(8)
C63 H63 0.93
C64 H64 0.93
C70 C75 1.534(6)
C70 C71 1.535(6)
C70 H70 0.98
C71 C72 1.525(7)
C71 H71A 0.97
C71 H71B 0.97
C72 C73 1.520(7)
C72 H72A 0.97
C72 H72B 0.97
C73 C74 1.526(7)
C73 H73A 0.97
C73 H73B 0.97
C74 C75 1.510(7)
C74 H74A 0.97
C74 H74B 0.97
C75 H75A 0.97
C75 H75B 0.97
C80 C85 1.516(7)
C80 C81 1.530(7)
C80 H80 0.98
C81 C82 1.524(7)
C81 H81A 0.97
C81 H81B 0.97
C82 C83 1.513(8)
C82 H82A 0.97
C82 H82B 0.97
C83 C84 1.520(7)
C83 H83A 0.97
C83 H83B 0.97
C84 C85 1.531(7)
C84 H84A 0.97
C84 H84B 0.97
C85 H85A 0.97
C85 H85B 0.97
C90 O90 1.369(6)
C92 O90 1.435(6)
C92 H92A 0.96
C92 H92B 0.96
C92 H92C 0.96
C93 O93 1.174(6)
C94 O94 1.169(6)
C95 O95 1.150(6)
C96 O96 1.154(6)
C97 O97 1.176(6)
C98 O98 1.156(6)
